data_7713267
loop_
_publ_author_name
'Gruden, Evelin'
'Prin&#x10d;i&#x10d;, Gri&#x161;a Grigorij'
'Ho&#x10d;evar, Jan'
'Iskra, Jernej'
'Kv&#xed;&#x10d;ala, Jaroslav'
'Tav&#x10d;ar, Ga&#x161;per'

_publ_section_title
;
 From cyclic (alkyl)(amino)carbene (CAAC) precursors to fluorinating
 reagents. Experimental and theoretical study.
;
_journal_name_full 'Dalton transactions (Cambridge, England : 2003)'
_journal_paper_doi 10.1039/d3dt01476b
_journal_year 2023
_chemical_formula_moiety '2(C20 H32 F N), C20 H32 N, F2 H'
_chemical_formula_sum 'C60 H97 F4 N3'
_chemical_formula_weight 936.40
_chemical_properties_physical Moisture-sensitive
_space_group_crystal_system triclinic
_space_group_IT_number 2
_space_group_name_Hall '-P 1'
_space_group_name_H-M_alt 'P -1'
_atom_sites_solution_hydrogens mixed
_audit_creation_date 2023-04-11
_audit_creation_method
;
Olex2 1.5
(compiled 2023.03.06 svn.rbb2c1857 for OlexSys, GUI svn.r6748)
;
_audit_update_record
;
2023-05-16 deposited with the CCDC.	2023-06-20 downloaded from the CCDC.
;
_cell_angle_alpha 96.869(3)
_cell_angle_beta 96.961(3)
_cell_angle_gamma 93.453(3)
_cell_formula_units_Z 2
_cell_length_a 9.3894(3)
_cell_length_b 17.6755(7)
_cell_length_c 17.8951(7)
_cell_measurement_reflns_used 7046
_cell_measurement_temperature 150.01(11)
_cell_measurement_theta_max 72.0660
_cell_measurement_theta_min 3.3470
_cell_volume 2918.44(19)
_computing_cell_refinement 'CrysAlisPro 1.171.41.120a (Rigaku OD, 2021)'
_computing_data_collection 'CrysAlisPro 1.171.41.120a (Rigaku OD, 2021)'
_computing_data_reduction 'CrysAlisPro 1.171.41.120a (Rigaku OD, 2021)'
_computing_molecular_graphics 'Olex2 1.5 (Dolomanov et al., 2009)'
_computing_publication_material 'Olex2 1.5 (Dolomanov et al., 2009)'
_computing_structure_refinement 'SHELXL 2016/6 (Sheldrick, 2015)'
_computing_structure_solution 'SHELXT  (Sheldrick, 2015)'
_diffrn_ambient_temperature 150.15
_diffrn_detector_area_resol_mean 10.6426
_diffrn_detector_type Atlas
_diffrn_measured_fraction_theta_full 0.991
_diffrn_measured_fraction_theta_max 0.972
_diffrn_measurement_details
;
List of Runs (angles in degrees, time in seconds):

  # Type    Start    End  Width  t~exp~   \w     \q     \k     \f   Frames
#--------------------------------------------------------------------------
  1  \w    -19.00  32.00   1.00   30.61    --  -40.98  58.00 -65.00   51
  2  \w   -112.00 -15.00   1.00   30.61    --  -40.98 -58.00 153.00   97
  3  \w     19.00  64.00   1.00   30.61    --   40.98  58.00 -65.00   45
  4  \w     -5.00  20.00   1.00   30.61    --   40.98 -58.00 153.00   25
  5  \w     76.00 174.00   1.00  122.43    --  103.58  58.00 -65.00   98
  6  \w     30.00  57.00   1.00  122.43    --  103.58 -58.00 153.00   27
  7  \w    -73.00  34.00   1.00   30.61    --  -40.98  77.00  30.00  107
  8  \w    -19.00  67.00   1.00   30.61    --   40.98 -77.00-120.00   86
  9  \w    -10.00  72.00   1.00   30.61    --   40.98 -77.00-180.00   82
 10  \w     44.00  74.00   1.00   30.61    --   40.98 -77.00  30.00   30
 11  \w     95.00 121.00   1.00  122.43    --  103.58  61.00 120.00   26
 12  \w     28.00 110.00   1.00  122.43    --  103.58 -80.00  70.42   82
 13  \w     33.00  60.00   1.00  122.43    --  103.58 -79.00 -60.58   27
 14  \w     77.00 105.00   1.00  122.43    --  103.58 -79.00-164.31   28
 15  \w    103.00 175.00   1.00  122.43    --  103.58  77.00   0.00   72
 16  \w    111.00 163.00   1.00  122.43    --  103.58  77.00  30.00   52
 17  \w     27.00  60.00   1.00  122.43    --  103.58 -79.00-164.31   33
 18  \w    131.00 161.00   1.00  122.43    --  103.58  61.00 120.00   30
 19  \w     89.00 122.00   1.00  122.43    --  103.58 -80.00  34.51   33
 20  \w     68.00 108.00   1.00  122.43    --  103.58 -80.00-101.19   40
 21  \w     36.00 136.00   1.00  122.43    --  103.58 -80.00 152.42  100
 22  \w    106.00 142.00   1.00  122.43    --  103.58  77.00 150.00   36
 23  \w     79.00 136.00   1.00  122.43    --  103.58 -79.00 -60.58   57
 24  \w    105.00 178.00   1.00  122.43    --  103.58  77.00-120.00   73
 25  \w     75.00 102.00   1.00  122.43    --  103.58 -80.00  21.66   27
 26  \w    122.00 149.00   1.00  122.43    --  103.58  77.00-150.00   27
 27  \w     31.00 122.00   1.00  122.43    --  103.58 -45.00 -60.00   91
;
_diffrn_measurement_device 'four-circle diffractometer'
_diffrn_measurement_device_type 'New Gemini, Dual, Cu at home/near, Atlas'
_diffrn_measurement_method '\w scans'
_diffrn_radiation_type CuK\a
_diffrn_radiation_wavelength 1.54184
_diffrn_reflns_av_unetI/netI 0.0312
_diffrn_reflns_Laue_measured_fraction_full 0.991
_diffrn_reflns_Laue_measured_fraction_max 0.972
_diffrn_reflns_limit_h_max 11
_diffrn_reflns_limit_h_min -11
_diffrn_reflns_limit_k_max 21
_diffrn_reflns_limit_k_min -21
_diffrn_reflns_limit_l_max 22
_diffrn_reflns_limit_l_min -22
_diffrn_reflns_number 11761
_diffrn_reflns_point_group_measured_fraction_full 0.991
_diffrn_reflns_point_group_measured_fraction_max 0.972
_diffrn_reflns_theta_full 70.000
_diffrn_reflns_theta_max 72.552
_diffrn_reflns_theta_min 3.324
_exptl_absorpt_coefficient_mu 0.546
_exptl_absorpt_correction_T_max 1.00000
_exptl_absorpt_correction_T_min 0.94916
_exptl_absorpt_correction_type multi-scan
_exptl_absorpt_process_details
;
CrysAlisPro 1.171.41.120a (Rigaku Oxford Diffraction, 2021)
Empirical absorption correction using spherical harmonics,
implemented in SCALE3 ABSPACK scaling algorithm.
;
_exptl_crystal_colour 'clear light colourless'
_exptl_crystal_colour_lustre clear
_exptl_crystal_colour_modifier light
_exptl_crystal_colour_primary colourless
_exptl_crystal_density_diffrn 1.066
_exptl_crystal_description block
_exptl_crystal_F_000 1028
_exptl_crystal_recrystallization_method 'Re-crystallisation from solvent: acetonitrile and t-BuOH'
_exptl_crystal_size_max 0.345
_exptl_crystal_size_mid 0.266
_exptl_crystal_size_min 0.121
_refine_diff_density_max 0.357
_refine_diff_density_min -0.198
_refine_diff_density_rms 0.040
_refine_ls_extinction_method none
_refine_ls_goodness_of_fit_ref 1.037
_refine_ls_hydrogen_treatment mixed
_refine_ls_matrix_type full
_refine_ls_number_parameters 702
_refine_ls_number_reflns 11761
_refine_ls_number_restraints 0
_refine_ls_restrained_S_all 1.037
_refine_ls_R_factor_all 0.0762
_refine_ls_R_factor_gt 0.0566
_refine_ls_shift/su_max 0.000
_refine_ls_shift/su_mean 0.000
_refine_ls_structure_factor_coef Fsqd
_refine_ls_weighting_details 'w=1/[\s^2^(Fo^2^)+(0.0982P)^2^+0.0761P] where P=(Fo^2^+2Fc^2^)/3'
_refine_ls_weighting_scheme calc
_refine_ls_wR_factor_gt 0.1491
_refine_ls_wR_factor_ref 0.1600
_reflns_Friedel_coverage 0.000
_reflns_number_gt 8607
_reflns_number_total 11761
_reflns_threshold_expression 'I > 2\s(I)'
_twin_special_details
;
Component 2 rotated by 179.8280\% 
around [0.00 1.00 0.00] (reciprocal) or [0.14 0.98 0.13] (direct)
;
_cod_data_source_file d3dt01476b2.cif
_cod_data_source_block exp_1438_caachf_tbuoh_mecn_twin1_hklf4
_cod_original_cell_volume 2918.4(2)
_cod_database_code 7713267
_shelx_shelxl_version_number 2016/6
_shelx_space_group_comment
;
The symmetry employed for this shelxl refinement is uniquely defined
by the following loop, which should always be used as a source of
symmetry information in preference to the above space-group names.
They are only intended as comments.
;
_olex2_refinement_description
;
1. Twinned data refinement
 Scales: 0.7935(10)
 0.2065(10)
2. Fixed Uiso
 At 1.2 times of:
  All C(H) groups, All C(H,H) groups
 At 1.5 times of:
  All C(H,H,H) groups, All F(H) groups
3. Uiso/Uaniso restraints and constraints
Uanis(C47B) = Uanis(C47A)
Uanis(C44B) = Uanis(C44A)
4. Others
 Sof(F21B)=Sof(H22A)=1-FVAR(1)
 Sof(F21A)=Sof(H22)=FVAR(1)
 Sof(F41B)=Sof(H42A)=1-FVAR(2)
 Sof(F41A)=Sof(H42)=FVAR(2)
 Sof(C26B)=Sof(H26D)=Sof(H26E)=Sof(H26F)=Sof(C27B)=Sof(H27D)=Sof(H27E)=
 Sof(H27F)=1-FVAR(3)
 Sof(C26A)=Sof(H26A)=Sof(H26B)=Sof(H26C)=Sof(C27A)=Sof(H27A)=Sof(H27B)=
 Sof(H27C)=FVAR(3)
 Sof(C24B)=Sof(H24C)=Sof(H24D)=1-FVAR(4)
 Sof(C24A)=Sof(H24A)=Sof(H24B)=FVAR(4)
 Sof(C46B)=Sof(H46D)=Sof(H46E)=Sof(H46F)=Sof(C47B)=Sof(H47D)=Sof(H47E)=
 Sof(H47F)=1-FVAR(5)
 Sof(C46A)=Sof(H46A)=Sof(H46B)=Sof(H46C)=Sof(C47A)=Sof(H47A)=Sof(H47B)=
 Sof(H47C)=FVAR(5)
 Sof(C44B)=Sof(H44C)=Sof(H44D)=1-FVAR(6)
 Sof(C44A)=Sof(H44A)=Sof(H44B)=FVAR(6)
5.a Ternary CH refined with riding coordinates:
 C22(H22), C22(H22A), C36(H36), C39(H39), C42(H42), C42(H42A), C56(H56),
 C59(H59), C16(H16), C19(H19)
5.b Secondary CH2 refined with riding coordinates:
 C24A(H24A,H24B), C24B(H24C,H24D), C44A(H44A,H44B), C44B(H44C,H44D), C4(H4A,H4B)
5.c Aromatic/amide H refined with riding coordinates:
 C32(H32), C33(H33), C34(H34), C52(H52), C53(H53), C54(H54), C2(H2), C12(H12),
 C13(H13), C14(H14)
5.d Idealised Me refined as rotating group:
 C26A(H26A,H26B,H26C), C26B(H26D,H26E,H26F), C27A(H27A,H27B,H27C), C27B(H27D,
 H27E,H27F), C28(H28A,H28B,H28C), C29(H29A,H29B,H29C), C37(H37A,H37B,H37C),
 C38(H38A,H38B,H38C), C40(H40A,H40B,H40C), C41(H41A,H41B,H41C), C46A(H46A,H46B,
 H46C), C46B(H46D,H46E,H46F), C47A(H47A,H47B,H47C), C47B(H47D,H47E,H47F),
 C48(H48A,H48B,H48C), C49(H49A,H49B,H49C), C57(H57A,H57B,H57C), C58(H58A,H58B,
 H58C), C60(H60A,H60B,H60C), C61(H61A,H61B,H61C), C6(H6A,H6B,H6C), C7(H7A,H7B,
 H7C), C8(H8A,H8B,H8C), C9(H9A,H9B,H9C), C17(H17A,H17B,H17C), C18(H18A,H18B,
 H18C), C20(H20A,H20B,H20C), C21(H21A,H21B,H21C)
;
_olex2_submission_special_instructions 'No special instructions were received'
_oxdiff_exptl_absorpt_empirical_details
;
Empirical correction (ABSPACK) includes:
- Absorption correction using spherical harmonics
- Frame scaling
;

loop_
_space_group_symop_operation_xyz
'x, y, z'
'-x, -y, -z'

loop_
_atom_site_label
_atom_site_type_symbol
_atom_site_fract_x
_atom_site_fract_y
_atom_site_fract_z
_atom_site_U_iso_or_equiv
_atom_site_adp_type
_atom_site_occupancy
_atom_site_site_symmetry_order
_atom_site_calc_flag
_atom_site_refinement_flags_posn
_atom_site_refinement_flags_adp
_atom_site_refinement_flags_occupancy
_atom_site_disorder_assembly
_atom_site_disorder_group
F21A F 0.5184(3) 0.31958(14) 0.76718(17) 0.0758(10) Uani 0.674(5) 1 d . . P A 1
F21B F 0.6839(9) 0.3047(4) 0.7277(4) 0.108(3) Uani 0.326(5) 1 d . . P A 2
N21 N 0.59257(19) 0.19451(10) 0.77430(11) 0.0403(4) Uani 1 1 d . . . . .
C22 C 0.6278(3) 0.27454(14) 0.78318(15) 0.0524(6) Uani 1 1 d . . . . .
H22 H 0.696978 0.283056 0.746177 0.063 Uiso 0.674(5) 1 calc R U P A 1
H22A H 0.534569 0.298380 0.787053 0.063 Uiso 0.326(5) 1 calc R U P A 2
C23 C 0.7149(3) 0.29368(14) 0.86223(16) 0.0560(6) Uani 1 1 d . . . . .
C24A C 0.7807(7) 0.2189(2) 0.8756(3) 0.0477(17) Uani 0.618(15) 1 d . . P B 1
H24A H 0.794570 0.213866 0.930448 0.057 Uiso 0.618(15) 1 calc R U P B 1
H24B H 0.875198 0.217096 0.856429 0.057 Uiso 0.618(15) 1 calc R U P B 1
C24B C 0.7083(14) 0.2215(5) 0.8987(5) 0.056(3) Uani 0.382(15) 1 d . . P B 2
H24C H 0.632385 0.222289 0.932585 0.067 Uiso 0.382(15) 1 calc R U P B 2
H24D H 0.801643 0.215828 0.929006 0.067 Uiso 0.382(15) 1 calc R U P B 2
C25 C 0.6728(3) 0.15356(14) 0.83151(15) 0.0523(6) Uani 1 1 d . . . . .
C26A C 0.8269(7) 0.3615(3) 0.8698(4) 0.099(3) Uani 0.662(8) 1 d . . P B 1
H26A H 0.907818 0.346437 0.842910 0.148 Uiso 0.662(8) 1 calc R U P B 1
H26B H 0.861681 0.377467 0.923537 0.148 Uiso 0.662(8) 1 calc R U P B 1
H26C H 0.783122 0.404027 0.847629 0.148 Uiso 0.662(8) 1 calc R U P B 1
C26B C 0.8701(10) 0.3084(7) 0.8363(6) 0.078(4) Uani 0.338(8) 1 d . . P B 2
H26D H 0.889572 0.264589 0.801019 0.117 Uiso 0.338(8) 1 calc R U P B 2
H26E H 0.943435 0.314957 0.880970 0.117 Uiso 0.338(8) 1 calc R U P B 2
H26F H 0.872451 0.354640 0.811156 0.117 Uiso 0.338(8) 1 calc R U P B 2
C27A C 0.6040(7) 0.3121(4) 0.9184(3) 0.087(2) Uani 0.662(8) 1 d . . P B 1
H27A H 0.575439 0.364247 0.915539 0.130 Uiso 0.662(8) 1 calc R U P B 1
H27B H 0.647603 0.307931 0.970222 0.130 Uiso 0.662(8) 1 calc R U P B 1
H27C H 0.518990 0.275890 0.904943 0.130 Uiso 0.662(8) 1 calc R U P B 1
C27B C 0.6870(11) 0.3657(6) 0.9102(6) 0.069(3) Uani 0.338(8) 1 d . . P B 2
H27D H 0.704905 0.409669 0.883230 0.104 Uiso 0.338(8) 1 calc R U P B 2
H27E H 0.751265 0.371499 0.958326 0.104 Uiso 0.338(8) 1 calc R U P B 2
H27F H 0.586781 0.362772 0.920444 0.104 Uiso 0.338(8) 1 calc R U P B 2
C28 C 0.5730(4) 0.1069(2) 0.8718(2) 0.0831(10) Uani 1 1 d . . . . .
H28A H 0.511340 0.140774 0.898365 0.125 Uiso 1 1 calc R U . . .
H28B H 0.630070 0.080274 0.908642 0.125 Uiso 1 1 calc R U . . .
H28C H 0.513018 0.069282 0.834598 0.125 Uiso 1 1 calc R U . . .
C29 C 0.7739(4) 0.0977(2) 0.7983(2) 0.0846(10) Uani 1 1 d . . . . .
H29A H 0.717596 0.057541 0.762367 0.127 Uiso 1 1 calc R U . . .
H29B H 0.826915 0.074677 0.839302 0.127 Uiso 1 1 calc R U . . .
H29C H 0.842092 0.125214 0.771817 0.127 Uiso 1 1 calc R U . . .
C30 C 0.5097(2) 0.15595(12) 0.70633(12) 0.0383(5) Uani 1 1 d . . . . .
C31 C 0.5726(3) 0.13827(13) 0.63950(14) 0.0456(5) Uani 1 1 d . . . . .
C32 C 0.4883(3) 0.09946(16) 0.57526(15) 0.0563(6) Uani 1 1 d . . . . .
H32 H 0.531177 0.086703 0.530428 0.068 Uiso 1 1 calc R U . . .
C33 C 0.3445(3) 0.07921(16) 0.57526(16) 0.0582(7) Uani 1 1 d . . . . .
H33 H 0.289203 0.052252 0.531088 0.070 Uiso 1 1 calc R U . . .
C34 C 0.2814(3) 0.09839(14) 0.64001(15) 0.0503(6) Uani 1 1 d . . . . .
H34 H 0.181871 0.084756 0.639828 0.060 Uiso 1 1 calc R U . . .
C35 C 0.3608(2) 0.13738(12) 0.70563(13) 0.0414(5) Uani 1 1 d . . . . .
C36 C 0.7275(3) 0.16415(16) 0.63296(17) 0.0561(6) Uani 1 1 d . . . . .
H36 H 0.776223 0.184487 0.684913 0.067 Uiso 1 1 calc R U . . .
C37 C 0.7280(4) 0.2291(2) 0.5838(2) 0.0935(12) Uani 1 1 d . . . . .
H37A H 0.678294 0.210710 0.532926 0.140 Uiso 1 1 calc R U . . .
H37B H 0.827559 0.246820 0.580111 0.140 Uiso 1 1 calc R U . . .
H37C H 0.678563 0.271464 0.606822 0.140 Uiso 1 1 calc R U . . .
C38 C 0.8114(3) 0.0981(2) 0.6009(2) 0.0839(10) Uani 1 1 d . . . . .
H38A H 0.810725 0.057563 0.633768 0.126 Uiso 1 1 calc R U . . .
H38B H 0.910969 0.117005 0.598839 0.126 Uiso 1 1 calc R U . . .
H38C H 0.765956 0.077668 0.549658 0.126 Uiso 1 1 calc R U . . .
C39 C 0.2808(3) 0.16292(13) 0.77208(14) 0.0461(5) Uani 1 1 d . . . . .
H39 H 0.353293 0.186119 0.815615 0.055 Uiso 1 1 calc R U . . .
C40 C 0.1805(3) 0.22414(15) 0.75103(17) 0.0586(7) Uani 1 1 d . . . . .
H40A H 0.235755 0.266013 0.733717 0.088 Uiso 1 1 calc R U . . .
H40B H 0.136277 0.243858 0.795569 0.088 Uiso 1 1 calc R U . . .
H40C H 0.105131 0.201829 0.710284 0.088 Uiso 1 1 calc R U . . .
C41 C 0.1954(3) 0.09653(16) 0.79792(18) 0.0634(7) Uani 1 1 d . . . . .
H41A H 0.123183 0.073065 0.756105 0.095 Uiso 1 1 calc R U . . .
H41B H 0.147268 0.115639 0.841256 0.095 Uiso 1 1 calc R U . . .
H41C H 0.260999 0.058356 0.812934 0.095 Uiso 1 1 calc R U . . .
F41A F 0.8107(3) 0.70071(15) 0.80719(16) 0.0617(10) Uani 0.566(5) 1 d . . P C 1
F41B F 0.6247(5) 0.6926(2) 0.8365(3) 0.0926(18) Uani 0.434(5) 1 d . . P C 2
N41 N 0.73116(18) 0.81676(10) 0.86424(10) 0.0386(4) Uani 1 1 d . . . . .
C42 C 0.7398(3) 0.73663(13) 0.86222(14) 0.0448(5) Uani 1 1 d . . . . .
H42 H 0.639386 0.712326 0.855446 0.054 Uiso 0.566(5) 1 calc R U P C 1
H42A H 0.812111 0.722695 0.827197 0.054 Uiso 0.434(5) 1 calc R U P C 2
C43 C 0.8107(3) 0.72594(16) 0.94228(16) 0.0626(7) Uani 1 1 d . . . . .
C44A C 0.9018(5) 0.80181(19) 0.9670(2) 0.0558(10) Uani 0.835(8) 1 d . . P D 1
H44A H 0.911546 0.814659 1.022848 0.067 Uiso 0.835(8) 1 calc R U P D 1
H44B H 0.999111 0.797963 0.951590 0.067 Uiso 0.835(8) 1 calc R U P D 1
C44B C 0.831(2) 0.7966(10) 0.9847(11) 0.0558(10) Uani 0.165(8) 1 d . . P D 2
H44C H 0.925537 0.801555 1.016822 0.067 Uiso 0.165(8) 1 calc R U P D 2
H44D H 0.755232 0.802569 1.018429 0.067 Uiso 0.165(8) 1 calc R U P D 2
C45 C 0.8250(3) 0.86323(14) 0.92837(14) 0.0483(6) Uani 1 1 d . . . . .
C46A C 0.8954(7) 0.6570(3) 0.9459(3) 0.098(2) Uani 0.846(6) 1 d . . P D 1
H46A H 0.931799 0.653087 0.998870 0.146 Uiso 0.846(6) 1 calc R U P D 1
H46B H 0.976427 0.661629 0.916598 0.146 Uiso 0.846(6) 1 calc R U P D 1
H46C H 0.833190 0.611022 0.924548 0.146 Uiso 0.846(6) 1 calc R U P D 1
C46B C 0.9782(18) 0.6991(17) 0.9108(12) 0.074(8) Uani 0.154(6) 1 d . . P D 2
H46D H 0.966464 0.645922 0.886648 0.111 Uiso 0.154(6) 1 calc R U P D 2
H46E H 1.053503 0.704253 0.954424 0.111 Uiso 0.154(6) 1 calc R U P D 2
H46F H 1.005470 0.732497 0.874087 0.111 Uiso 0.154(6) 1 calc R U P D 2
C47A C 0.6879(5) 0.7176(2) 0.9938(2) 0.0776(12) Uani 0.846(6) 1 d . . P D 1
H47A H 0.622672 0.758305 0.987537 0.116 Uiso 0.846(6) 1 calc R U P D 1
H47B H 0.730391 0.721580 1.047027 0.116 Uiso 0.846(6) 1 calc R U P D 1
H47C H 0.634025 0.667777 0.978900 0.116 Uiso 0.846(6) 1 calc R U P D 1
C47B C 0.768(3) 0.6556(13) 0.9681(12) 0.0776(12) Uani 0.154(6) 1 d . . P D 2
H47D H 0.666266 0.655514 0.976313 0.116 Uiso 0.154(6) 1 calc R U P D 2
H47E H 0.827055 0.650304 1.015815 0.116 Uiso 0.154(6) 1 calc R U P D 2
H47F H 0.779812 0.612832 0.929779 0.116 Uiso 0.154(6) 1 calc R U P D 2
C48 C 0.9414(3) 0.91498(19) 0.9031(2) 0.0756(9) Uani 1 1 d . . . . .
H48A H 1.000989 0.883870 0.872147 0.113 Uiso 1 1 calc R U . . .
H48B H 1.001850 0.942265 0.947816 0.113 Uiso 1 1 calc R U . . .
H48C H 0.896121 0.951979 0.872995 0.113 Uiso 1 1 calc R U . . .
C49 C 0.7379(3) 0.91478(16) 0.97770(16) 0.0571(7) Uani 1 1 d . . . . .
H49A H 0.689601 0.950353 0.946939 0.086 Uiso 1 1 calc R U . . .
H49B H 0.802606 0.943700 1.019917 0.086 Uiso 1 1 calc R U . . .
H49C H 0.665703 0.883241 0.997786 0.086 Uiso 1 1 calc R U . . .
C50 C 0.6534(2) 0.84927(11) 0.80352(12) 0.0348(4) Uani 1 1 d . . . . .
C51 C 0.7164(2) 0.86372(11) 0.73874(13) 0.0384(5) Uani 1 1 d . . . . .
C52 C 0.6380(2) 0.89821(13) 0.68228(14) 0.0440(5) Uani 1 1 d . . . . .
H52 H 0.681133 0.908383 0.638813 0.053 Uiso 1 1 calc R U . . .
C53 C 0.4991(2) 0.91786(13) 0.68828(14) 0.0451(5) Uani 1 1 d . . . . .
H53 H 0.448228 0.942633 0.650160 0.054 Uiso 1 1 calc R U . . .
C54 C 0.4357(2) 0.90104(12) 0.75010(13) 0.0408(5) Uani 1 1 d . . . . .
H54 H 0.339617 0.913575 0.753670 0.049 Uiso 1 1 calc R U . . .
C55 C 0.5083(2) 0.86605(11) 0.80796(12) 0.0360(4) Uani 1 1 d . . . . .
C56 C 0.8655(2) 0.84011(13) 0.72433(15) 0.0457(5) Uani 1 1 d . . . . .
H56 H 0.911416 0.820637 0.770969 0.055 Uiso 1 1 calc R U . . .
C57 C 0.8521(3) 0.77551(16) 0.65880(16) 0.0577(7) Uani 1 1 d . . . . .
H57A H 0.797300 0.731092 0.671893 0.087 Uiso 1 1 calc R U . . .
H57B H 0.948244 0.761475 0.649239 0.087 Uiso 1 1 calc R U . . .
H57C H 0.802043 0.792414 0.613124 0.087 Uiso 1 1 calc R U . . .
C58 C 0.9636(3) 0.90688(17) 0.7078(2) 0.0669(8) Uani 1 1 d . . . . .
H58A H 0.925134 0.923837 0.659684 0.100 Uiso 1 1 calc R U . . .
H58B H 1.060517 0.890281 0.704217 0.100 Uiso 1 1 calc R U . . .
H58C H 0.967814 0.949250 0.748864 0.100 Uiso 1 1 calc R U . . .
C59 C 0.4262(2) 0.84322(13) 0.87099(13) 0.0419(5) Uani 1 1 d . . . . .
H59 H 0.496150 0.824277 0.909926 0.050 Uiso 1 1 calc R U . . .
C60 C 0.3120(3) 0.77813(15) 0.84008(16) 0.0536(6) Uani 1 1 d . . . . .
H60A H 0.239691 0.796092 0.803422 0.080 Uiso 1 1 calc R U . . .
H60B H 0.265591 0.761185 0.882024 0.080 Uiso 1 1 calc R U . . .
H60C H 0.357564 0.735354 0.814984 0.080 Uiso 1 1 calc R U . . .
C61 C 0.3560(3) 0.91085(15) 0.91033(15) 0.0526(6) Uani 1 1 d . . . . .
H61A H 0.430346 0.951685 0.931371 0.079 Uiso 1 1 calc R U . . .
H61B H 0.306876 0.893885 0.951365 0.079 Uiso 1 1 calc R U . . .
H61C H 0.286125 0.930069 0.873305 0.079 Uiso 1 1 calc R U . . .
N1 N 0.22827(17) 0.50701(10) 0.68831(9) 0.0347(4) Uani 1 1 d . . . . .
C2 C 0.3219(2) 0.49573(11) 0.74290(12) 0.0363(4) Uani 1 1 d . . . . .
H2 H 0.417539 0.484626 0.736004 0.044 Uiso 1 1 calc R U . . .
C3 C 0.2690(2) 0.50139(13) 0.81819(12) 0.0424(5) Uani 1 1 d . . . . .
C4 C 0.1219(3) 0.53455(15) 0.80004(14) 0.0516(6) Uani 1 1 d . . . . .
H4A H 0.048597 0.509679 0.826365 0.062 Uiso 1 1 calc R U . . .
H4B H 0.129380 0.590171 0.817223 0.062 Uiso 1 1 calc R U . . .
C5 C 0.0790(2) 0.51921(13) 0.71369(13) 0.0432(5) Uani 1 1 d . . . . .
C6 C 0.2574(3) 0.42282(16) 0.84509(17) 0.0612(7) Uani 1 1 d . . . . .
H6A H 0.184300 0.389485 0.810639 0.092 Uiso 1 1 calc R U . . .
H6B H 0.229960 0.427957 0.896475 0.092 Uiso 1 1 calc R U . . .
H6C H 0.350538 0.400546 0.845451 0.092 Uiso 1 1 calc R U . . .
C7 C 0.3753(3) 0.55559(18) 0.87593(16) 0.0671(8) Uani 1 1 d . . . . .
H7A H 0.467808 0.532905 0.883361 0.101 Uiso 1 1 calc R U . . .
H7B H 0.336394 0.563518 0.924447 0.101 Uiso 1 1 calc R U . . .
H7C H 0.389072 0.604774 0.856668 0.101 Uiso 1 1 calc R U . . .
C8 C 0.0126(3) 0.58685(15) 0.68177(16) 0.0539(6) Uani 1 1 d . . . . .
H8A H 0.073025 0.633767 0.701656 0.081 Uiso 1 1 calc R U . . .
H8B H -0.083833 0.591268 0.696800 0.081 Uiso 1 1 calc R U . . .
H8C H 0.005735 0.579106 0.626261 0.081 Uiso 1 1 calc R U . . .
C9 C -0.0185(2) 0.44704(15) 0.68537(15) 0.0508(6) Uani 1 1 d . . . . .
H9A H -0.111584 0.451902 0.704286 0.076 Uiso 1 1 calc R U . . .
H9B H 0.026331 0.402961 0.703830 0.076 Uiso 1 1 calc R U . . .
H9C H -0.032890 0.439757 0.629742 0.076 Uiso 1 1 calc R U . . .
C10 C 0.25873(19) 0.50760(12) 0.61005(11) 0.0338(4) Uani 1 1 d . . . . .
C11 C 0.2499(2) 0.43840(12) 0.56212(12) 0.0367(5) Uani 1 1 d . . . . .
C12 C 0.2751(2) 0.44358(14) 0.48685(12) 0.0410(5) Uani 1 1 d . . . . .
H12 H 0.268085 0.398212 0.451875 0.049 Uiso 1 1 calc R U . . .
C13 C 0.3095(2) 0.51213(14) 0.46271(13) 0.0450(5) Uani 1 1 d . . . . .
H13 H 0.324289 0.513893 0.411336 0.054 Uiso 1 1 calc R U . . .
C14 C 0.3228(2) 0.57890(14) 0.51275(13) 0.0424(5) Uani 1 1 d . . . . .
H14 H 0.348299 0.626063 0.495523 0.051 Uiso 1 1 calc R U . . .
C15 C 0.2994(2) 0.57798(12) 0.58830(12) 0.0372(5) Uani 1 1 d . . . . .
C16 C 0.2285(2) 0.36033(12) 0.58717(13) 0.0428(5) Uani 1 1 d . . . . .
H16 H 0.209674 0.367523 0.641289 0.051 Uiso 1 1 calc R U . . .
C17 C 0.3663(3) 0.31819(14) 0.58326(16) 0.0529(6) Uani 1 1 d . . . . .
H17A H 0.384144 0.308125 0.530290 0.079 Uiso 1 1 calc R U . . .
H17B H 0.354757 0.269681 0.604064 0.079 Uiso 1 1 calc R U . . .
H17C H 0.447775 0.349884 0.612944 0.079 Uiso 1 1 calc R U . . .
C18 C 0.0997(3) 0.31192(16) 0.54007(18) 0.0633(7) Uani 1 1 d . . . . .
H18A H 0.012006 0.338687 0.544253 0.095 Uiso 1 1 calc R U . . .
H18B H 0.088706 0.262465 0.559151 0.095 Uiso 1 1 calc R U . . .
H18C H 0.116149 0.303734 0.486758 0.095 Uiso 1 1 calc R U . . .
C19 C 0.3334(2) 0.65129(13) 0.64345(13) 0.0417(5) Uani 1 1 d . . . . .
H19 H 0.297273 0.642357 0.692219 0.050 Uiso 1 1 calc R U . . .
C20 C 0.2618(4) 0.71966(15) 0.61535(16) 0.0626(7) Uani 1 1 d . . . . .
H20A H 0.305784 0.734305 0.571722 0.094 Uiso 1 1 calc R U . . .
H20B H 0.274846 0.762672 0.656148 0.094 Uiso 1 1 calc R U . . .
H20C H 0.158824 0.705936 0.600112 0.094 Uiso 1 1 calc R U . . .
C21 C 0.4965(3) 0.66876(18) 0.65976(18) 0.0670(8) Uani 1 1 d . . . . .
H21A H 0.541156 0.624484 0.677865 0.100 Uiso 1 1 calc R U . . .
H21B H 0.518751 0.713196 0.698717 0.100 Uiso 1 1 calc R U . . .
H21C H 0.534139 0.679801 0.613162 0.100 Uiso 1 1 calc R U . . .
F1 F 0.61334(15) 0.44753(9) 0.71678(10) 0.0626(4) Uani 1 1 d . . . . .
H1 H 0.667(4) 0.502(2) 0.758(2) 0.094 Uiso 1 1 d . U . . .
F2 F 0.7294(2) 0.55188(12) 0.78556(14) 0.0999(7) Uani 1 1 d . . . . .

loop_
_atom_site_aniso_label
_atom_site_aniso_U_11
_atom_site_aniso_U_22
_atom_site_aniso_U_33
_atom_site_aniso_U_23
_atom_site_aniso_U_13
_atom_site_aniso_U_12
F21A 0.0629(16) 0.0624(15) 0.094(2) 0.0044(13) -0.0186(13) 0.0083(11)
F21B 0.149(7) 0.073(4) 0.100(5) 0.007(4) 0.027(5) -0.012(4)
N21 0.0381(9) 0.0404(9) 0.0398(10) 0.0043(8) -0.0029(7) -0.0010(7)
C22 0.0560(14) 0.0455(13) 0.0523(15) 0.0017(11) -0.0044(12) 0.0073(11)
C23 0.0551(14) 0.0498(13) 0.0558(15) -0.0052(12) -0.0103(12) 0.0033(11)
C24A 0.040(3) 0.053(2) 0.047(3) 0.0055(19) -0.008(2) 0.0075(18)
C24B 0.047(6) 0.073(5) 0.044(4) -0.002(3) 0.004(4) -0.003(4)
C25 0.0573(14) 0.0469(13) 0.0485(14) 0.0077(11) -0.0120(11) 0.0038(11)
C26A 0.109(5) 0.052(3) 0.114(5) 0.006(3) -0.056(4) -0.016(3)
C26B 0.064(6) 0.099(9) 0.060(6) -0.012(5) 0.004(4) -0.029(5)
C27A 0.109(5) 0.108(5) 0.039(2) -0.012(3) -0.012(2) 0.052(4)
C27B 0.062(6) 0.063(6) 0.071(6) -0.015(4) -0.008(4) -0.008(4)
C28 0.091(2) 0.096(2) 0.071(2) 0.0460(19) 0.0059(18) 0.0132(19)
C29 0.083(2) 0.079(2) 0.098(3) 0.0317(19) 0.0038(19) 0.0337(18)
C30 0.0385(11) 0.0370(10) 0.0392(12) 0.0065(9) 0.0027(9) 0.0025(8)
C31 0.0442(12) 0.0500(12) 0.0432(13) 0.0076(10) 0.0041(10) 0.0075(10)
C32 0.0603(16) 0.0684(16) 0.0391(13) -0.0009(12) 0.0067(11) 0.0111(12)
C33 0.0567(15) 0.0637(16) 0.0470(14) -0.0087(12) -0.0066(12) 0.0038(12)
C34 0.0401(12) 0.0515(13) 0.0544(15) -0.0028(11) -0.0013(10) -0.0025(10)
C35 0.0405(11) 0.0383(11) 0.0441(12) 0.0042(9) 0.0028(9) 0.0011(9)
C36 0.0451(13) 0.0674(16) 0.0588(16) 0.0090(13) 0.0159(11) 0.0080(11)
C37 0.064(2) 0.130(3) 0.103(3) 0.060(3) 0.0329(19) 0.005(2)
C38 0.0532(17) 0.109(3) 0.087(2) -0.016(2) 0.0195(16) 0.0176(16)
C39 0.0443(12) 0.0472(12) 0.0456(13) 0.0012(10) 0.0079(10) -0.0018(9)
C40 0.0529(14) 0.0537(14) 0.0688(18) -0.0019(13) 0.0144(13) 0.0066(11)
C41 0.0577(16) 0.0638(16) 0.0713(19) 0.0107(14) 0.0219(14) -0.0040(13)
F41A 0.0659(18) 0.0615(17) 0.0589(18) 0.0017(13) 0.0140(13) 0.0136(13)
F41B 0.095(3) 0.067(3) 0.104(4) 0.010(2) -0.029(3) 0.001(2)
N41 0.0343(9) 0.0391(9) 0.0393(10) -0.0026(8) -0.0004(7) 0.0040(7)
C42 0.0480(13) 0.0418(12) 0.0420(13) -0.0010(10) -0.0004(10) 0.0066(10)
C43 0.0749(18) 0.0556(15) 0.0514(16) 0.0024(12) -0.0165(13) 0.0157(13)
C44A 0.043(2) 0.0702(18) 0.0482(18) -0.0111(14) -0.0081(15) 0.0196(16)
C44B 0.043(2) 0.0702(18) 0.0482(18) -0.0111(14) -0.0081(15) 0.0196(16)
C45 0.0428(12) 0.0536(13) 0.0420(13) -0.0105(11) -0.0054(10) 0.0067(10)
C46A 0.135(5) 0.075(3) 0.072(3) -0.002(2) -0.037(3) 0.049(3)
C46B 0.032(8) 0.13(2) 0.052(11) -0.020(12) -0.008(7) 0.034(10)
C47A 0.110(3) 0.075(2) 0.0446(19) 0.0138(17) -0.0046(19) -0.001(2)
C47B 0.110(3) 0.075(2) 0.0446(19) 0.0138(17) -0.0046(19) -0.001(2)
C48 0.0521(16) 0.079(2) 0.083(2) -0.0291(17) 0.0048(14) -0.0188(14)
C49 0.0532(14) 0.0591(15) 0.0511(15) -0.0178(12) -0.0011(11) 0.0042(11)
C50 0.0325(10) 0.0315(10) 0.0379(11) -0.0032(8) 0.0028(8) -0.0001(8)
C51 0.0344(10) 0.0345(10) 0.0450(12) -0.0007(9) 0.0079(9) -0.0013(8)
C52 0.0443(12) 0.0447(12) 0.0448(13) 0.0086(10) 0.0111(10) 0.0003(9)
C53 0.0437(12) 0.0451(12) 0.0466(13) 0.0083(10) 0.0024(10) 0.0046(9)
C54 0.0309(10) 0.0428(11) 0.0472(13) 0.0007(10) 0.0026(9) 0.0053(8)
C55 0.0341(10) 0.0354(10) 0.0361(11) -0.0040(8) 0.0045(8) 0.0017(8)
C56 0.0329(10) 0.0474(12) 0.0580(15) 0.0058(11) 0.0109(10) 0.0045(9)
C57 0.0454(13) 0.0663(16) 0.0609(16) -0.0050(13) 0.0131(12) 0.0125(11)
C58 0.0432(14) 0.0661(17) 0.096(2) 0.0190(16) 0.0229(14) 0.0001(12)
C59 0.0355(11) 0.0473(12) 0.0424(12) 0.0009(10) 0.0060(9) 0.0072(9)
C60 0.0497(13) 0.0565(14) 0.0557(15) 0.0053(12) 0.0162(11) -0.0026(11)
C61 0.0432(13) 0.0593(14) 0.0553(15) -0.0044(12) 0.0147(11) 0.0108(10)
N1 0.0295(8) 0.0420(9) 0.0322(9) 0.0021(7) 0.0049(7) 0.0037(7)
C2 0.0335(10) 0.0388(10) 0.0357(11) 0.0022(9) 0.0039(8) 0.0005(8)
C3 0.0483(12) 0.0457(12) 0.0325(11) 0.0030(9) 0.0049(9) 0.0029(9)
C4 0.0548(14) 0.0597(14) 0.0423(13) 0.0016(11) 0.0161(11) 0.0109(11)
C5 0.0339(11) 0.0583(13) 0.0399(12) 0.0042(10) 0.0142(9) 0.0092(9)
C6 0.0761(18) 0.0595(15) 0.0526(16) 0.0146(12) 0.0163(13) 0.0113(13)
C7 0.079(2) 0.0727(18) 0.0431(14) -0.0046(13) -0.0006(13) -0.0043(15)
C8 0.0363(12) 0.0639(15) 0.0653(17) 0.0102(13) 0.0149(11) 0.0145(10)
C9 0.0322(11) 0.0638(15) 0.0581(15) 0.0061(12) 0.0151(10) 0.0032(10)
C10 0.0219(9) 0.0520(12) 0.0271(10) 0.0029(9) 0.0027(7) 0.0053(8)
C11 0.0230(9) 0.0516(12) 0.0345(11) 0.0003(9) 0.0041(8) 0.0041(8)
C12 0.0317(10) 0.0548(13) 0.0335(11) -0.0057(10) 0.0021(8) 0.0053(9)
C13 0.0352(11) 0.0682(15) 0.0318(11) 0.0053(11) 0.0042(9) 0.0084(10)
C14 0.0372(11) 0.0537(13) 0.0382(12) 0.0111(10) 0.0066(9) 0.0054(9)
C15 0.0269(9) 0.0501(12) 0.0342(11) 0.0041(9) 0.0029(8) 0.0053(8)
C16 0.0416(12) 0.0455(12) 0.0403(12) -0.0034(10) 0.0122(9) -0.0006(9)
C17 0.0539(14) 0.0500(13) 0.0577(15) 0.0072(11) 0.0154(12) 0.0101(11)
C18 0.0519(15) 0.0624(16) 0.0711(19) -0.0104(14) 0.0156(13) -0.0094(12)
C19 0.0416(11) 0.0465(12) 0.0376(12) 0.0035(9) 0.0107(9) 0.0002(9)
C20 0.085(2) 0.0522(14) 0.0531(16) 0.0071(12) 0.0164(14) 0.0133(13)
C21 0.0461(14) 0.0735(18) 0.0729(19) -0.0209(15) 0.0121(13) -0.0120(13)
F1 0.0460(8) 0.0541(8) 0.0856(11) 0.0057(8) 0.0043(7) 0.0026(6)
F2 0.0985(15) 0.0694(11) 0.1229(19) -0.0239(12) 0.0235(13) -0.0124(11)

loop_
_atom_type_symbol
_atom_type_description
_atom_type_scat_dispersion_real
_atom_type_scat_dispersion_imag
_atom_type_scat_source
C C 0.0181 0.0091 'International Tables Vol C Tables 4.2.6.8 and 6.1.1.4'
H H 0.0000 0.0000 'International Tables Vol C Tables 4.2.6.8 and 6.1.1.4'
F F 0.0727 0.0534 'International Tables Vol C Tables 4.2.6.8 and 6.1.1.4'
N N 0.0311 0.0180 'International Tables Vol C Tables 4.2.6.8 and 6.1.1.4'

loop_
_exptl_crystal_face_index_h
_exptl_crystal_face_index_k
_exptl_crystal_face_index_l
_exptl_crystal_face_perp_dist
0 8 7 0.0932
6 -2 -3 0.1314
6 0 -1 0.1327
-6 4 4 0.1426
0 9 -8 0.0686
0 -8 9 0.0434
-1 -11 2 0.0727
1 -11 -1 0.0802
0 -2 2 0.0619
0 2 -2 0.0891
1 -2 2 0.1131
1 -1 1 0.1304
2 -3 1 0.1242

loop_
_geom_angle_atom_site_label_1
_geom_angle_atom_site_label_2
_geom_angle_atom_site_label_3
_geom_angle
_geom_angle_site_symmetry_1
_geom_angle_site_symmetry_3
_geom_angle_publ_flag
C22 N21 C25 114.66(18) . . ?
C22 N21 C30 121.14(19) . . ?
C30 N21 C25 122.92(17) . . ?
F21A C22 N21 117.0(2) . . ?
F21A C22 H22 105.8 . . ?
F21A C22 C23 115.9(2) . . ?
F21B C22 N21 118.6(4) . . ?
F21B C22 H22A 105.5 . . ?
F21B C22 C23 115.3(4) . . ?
N21 C22 H22 105.8 . . ?
N21 C22 H22A 105.5 . . ?
N21 C22 C23 105.4(2) . . ?
C23 C22 H22 105.8 . . ?
C23 C22 H22A 105.5 . . ?
C22 C23 C26B 98.3(4) . . ?
C22 C23 C27A 106.3(3) . . ?
C24A C23 C22 103.2(2) . . ?
C24A C23 C26A 113.2(4) . . ?
C24A C23 C27A 110.4(4) . . ?
C24B C23 C22 106.1(3) . . ?
C24B C23 C26B 110.0(8) . . ?
C26A C23 C22 114.5(3) . . ?
C26A C23 C27A 109.0(4) . . ?
C27B C23 C22 118.0(4) . . ?
C27B C23 C24B 116.4(6) . . ?
C27B C23 C26B 106.4(6) . . ?
C23 C24A H24A 110.4 . . ?
C23 C24A H24B 110.4 . . ?
C23 C24A C25 106.4(3) . . ?
H24A C24A H24B 108.6 . . ?
C25 C24A H24A 110.4 . . ?
C25 C24A H24B 110.4 . . ?
C23 C24B H24C 110.5 . . ?
C23 C24B H24D 110.5 . . ?
C23 C24B C25 106.2(5) . . ?
H24C C24B H24D 108.7 . . ?
C25 C24B H24C 110.5 . . ?
C25 C24B H24D 110.5 . . ?
N21 C25 C24A 101.4(2) . . ?
N21 C25 C24B 99.3(4) . . ?
N21 C25 C28 112.0(2) . . ?
N21 C25 C29 113.7(2) . . ?
C28 C25 C24A 121.7(4) . . ?
C28 C25 C24B 95.5(5) . . ?
C28 C25 C29 106.0(3) . . ?
C29 C25 C24A 102.0(4) . . ?
C29 C25 C24B 128.9(5) . . ?
C23 C26A H26A 109.5 . . ?
C23 C26A H26B 109.5 . . ?
C23 C26A H26C 109.5 . . ?
H26A C26A H26B 109.5 . . ?
H26A C26A H26C 109.5 . . ?
H26B C26A H26C 109.5 . . ?
C23 C26B H26D 109.5 . . ?
C23 C26B H26E 109.5 . . ?
C23 C26B H26F 109.5 . . ?
H26D C26B H26E 109.5 . . ?
H26D C26B H26F 109.5 . . ?
H26E C26B H26F 109.5 . . ?
C23 C27A H27A 109.5 . . ?
C23 C27A H27B 109.5 . . ?
C23 C27A H27C 109.5 . . ?
H27A C27A H27B 109.5 . . ?
H27A C27A H27C 109.5 . . ?
H27B C27A H27C 109.5 . . ?
C23 C27B H27D 109.5 . . ?
C23 C27B H27E 109.5 . . ?
C23 C27B H27F 109.5 . . ?
H27D C27B H27E 109.5 . . ?
H27D C27B H27F 109.5 . . ?
H27E C27B H27F 109.5 . . ?
C25 C28 H28A 109.5 . . ?
C25 C28 H28B 109.5 . . ?
C25 C28 H28C 109.5 . . ?
H28A C28 H28B 109.5 . . ?
H28A C28 H28C 109.5 . . ?
H28B C28 H28C 109.5 . . ?
C25 C29 H29A 109.5 . . ?
C25 C29 H29B 109.5 . . ?
C25 C29 H29C 109.5 . . ?
H29A C29 H29B 109.5 . . ?
H29A C29 H29C 109.5 . . ?
H29B C29 H29C 109.5 . . ?
C31 C30 N21 121.33(19) . . ?
C31 C30 C35 119.2(2) . . ?
C35 C30 N21 119.44(19) . . ?
C30 C31 C36 122.4(2) . . ?
C32 C31 C30 119.2(2) . . ?
C32 C31 C36 118.3(2) . . ?
C31 C32 H32 119.2 . . ?
C33 C32 C31 121.6(2) . . ?
C33 C32 H32 119.2 . . ?
C32 C33 H33 120.3 . . ?
C32 C33 C34 119.4(2) . . ?
C34 C33 H33 120.3 . . ?
C33 C34 H34 119.4 . . ?
C33 C34 C35 121.2(2) . . ?
C35 C34 H34 119.4 . . ?
C30 C35 C39 122.6(2) . . ?
C34 C35 C30 119.3(2) . . ?
C34 C35 C39 118.0(2) . . ?
C31 C36 H36 108.2 . . ?
C31 C36 C37 108.9(2) . . ?
C31 C36 C38 112.3(2) . . ?
C37 C36 H36 108.2 . . ?
C37 C36 C38 111.1(3) . . ?
C38 C36 H36 108.2 . . ?
C36 C37 H37A 109.5 . . ?
C36 C37 H37B 109.5 . . ?
C36 C37 H37C 109.5 . . ?
H37A C37 H37B 109.5 . . ?
H37A C37 H37C 109.5 . . ?
H37B C37 H37C 109.5 . . ?
C36 C38 H38A 109.5 . . ?
C36 C38 H38B 109.5 . . ?
C36 C38 H38C 109.5 . . ?
H38A C38 H38B 109.5 . . ?
H38A C38 H38C 109.5 . . ?
H38B C38 H38C 109.5 . . ?
C35 C39 H39 108.1 . . ?
C35 C39 C40 109.9(2) . . ?
C35 C39 C41 112.5(2) . . ?
C40 C39 H39 108.1 . . ?
C40 C39 C41 110.0(2) . . ?
C41 C39 H39 108.1 . . ?
C39 C40 H40A 109.5 . . ?
C39 C40 H40B 109.5 . . ?
C39 C40 H40C 109.5 . . ?
H40A C40 H40B 109.5 . . ?
H40A C40 H40C 109.5 . . ?
H40B C40 H40C 109.5 . . ?
C39 C41 H41A 109.5 . . ?
C39 C41 H41B 109.5 . . ?
C39 C41 H41C 109.5 . . ?
H41A C41 H41B 109.5 . . ?
H41A C41 H41C 109.5 . . ?
H41B C41 H41C 109.5 . . ?
C42 N41 C45 114.39(18) . . ?
C42 N41 C50 121.85(17) . . ?
C50 N41 C45 123.23(17) . . ?
F41A C42 N41 117.3(2) . . ?
F41A C42 H42 107.7 . . ?
F41A C42 C43 111.2(2) . . ?
F41B C42 N41 117.9(3) . . ?
F41B C42 H42A 105.9 . . ?
F41B C42 C43 115.7(3) . . ?
N41 C42 H42 107.7 . . ?
N41 C42 H42A 105.9 . . ?
N41 C42 C43 104.76(18) . . ?
C43 C42 H42 107.7 . . ?
C43 C42 H42A 105.9 . . ?
C42 C43 C46B 94.2(7) . . ?
C42 C43 C47A 107.9(2) . . ?
C44A C43 C42 102.2(2) . . ?
C44A C43 C47A 110.6(3) . . ?
C44B C43 C42 107.6(8) . . ?
C44B C43 C46B 109.8(14) . . ?
C44B C43 C47B 126.4(14) . . ?
C46A C43 C42 115.0(3) . . ?
C46A C43 C44A 113.7(3) . . ?
C46A C43 C47A 107.3(4) . . ?
C47B C43 C42 114.9(9) . . ?
C47B C43 C46B 98.4(16) . . ?
C43 C44A H44A 110.2 . . ?
C43 C44A H44B 110.2 . . ?
H44A C44A H44B 108.5 . . ?
C45 C44A C43 107.4(2) . . ?
C45 C44A H44A 110.2 . . ?
C45 C44A H44B 110.2 . . ?
C43 C44B H44C 109.7 . . ?
C43 C44B H44D 109.7 . . ?
C43 C44B C45 109.7(12) . . ?
H44C C44B H44D 108.2 . . ?
C45 C44B H44C 109.7 . . ?
C45 C44B H44D 109.7 . . ?
N41 C45 C44A 101.84(19) . . ?
N41 C45 C44B 95.8(6) . . ?
N41 C45 C48 113.5(2) . . ?
N41 C45 C49 111.66(19) . . ?
C44A C45 C48 106.7(3) . . ?
C44A C45 C49 116.2(3) . . ?
C48 C45 C44B 132.8(8) . . ?
C48 C45 C49 107.0(2) . . ?
C49 C45 C44B 94.2(8) . . ?
C43 C46A H46A 109.5 . . ?
C43 C46A H46B 109.5 . . ?
C43 C46A H46C 109.5 . . ?
H46A C46A H46B 109.5 . . ?
H46A C46A H46C 109.5 . . ?
H46B C46A H46C 109.5 . . ?
C43 C46B H46D 109.5 . . ?
C43 C46B H46E 109.5 . . ?
C43 C46B H46F 109.5 . . ?
H46D C46B H46E 109.5 . . ?
H46D C46B H46F 109.5 . . ?
H46E C46B H46F 109.5 . . ?
C43 C47A H47A 109.5 . . ?
C43 C47A H47B 109.5 . . ?
C43 C47A H47C 109.5 . . ?
H47A C47A H47B 109.5 . . ?
H47A C47A H47C 109.5 . . ?
H47B C47A H47C 109.5 . . ?
C43 C47B H47D 109.5 . . ?
C43 C47B H47E 109.5 . . ?
C43 C47B H47F 109.5 . . ?
H47D C47B H47E 109.5 . . ?
H47D C47B H47F 109.5 . . ?
H47E C47B H47F 109.5 . . ?
C45 C48 H48A 109.5 . . ?
C45 C48 H48B 109.5 . . ?
C45 C48 H48C 109.5 . . ?
H48A C48 H48B 109.5 . . ?
H48A C48 H48C 109.5 . . ?
H48B C48 H48C 109.5 . . ?
C45 C49 H49A 109.5 . . ?
C45 C49 H49B 109.5 . . ?
C45 C49 H49C 109.5 . . ?
H49A C49 H49B 109.5 . . ?
H49A C49 H49C 109.5 . . ?
H49B C49 H49C 109.5 . . ?
C51 C50 N41 121.56(18) . . ?
C51 C50 C55 119.03(19) . . ?
C55 C50 N41 119.41(19) . . ?
C50 C51 C56 123.3(2) . . ?
C52 C51 C50 119.4(2) . . ?
C52 C51 C56 117.2(2) . . ?
C51 C52 H52 119.3 . . ?
C53 C52 C51 121.5(2) . . ?
C53 C52 H52 119.3 . . ?
C52 C53 H53 120.5 . . ?
C54 C53 C52 119.0(2) . . ?
C54 C53 H53 120.5 . . ?
C53 C54 H54 119.0 . . ?
C53 C54 C55 122.0(2) . . ?
C55 C54 H54 119.0 . . ?
C50 C55 C59 122.41(19) . . ?
C54 C55 C50 118.9(2) . . ?
C54 C55 C59 118.61(19) . . ?
C51 C56 H56 108.1 . . ?
C51 C56 C58 112.5(2) . . ?
C57 C56 C51 110.01(19) . . ?
C57 C56 H56 108.1 . . ?
C57 C56 C58 109.9(2) . . ?
C58 C56 H56 108.1 . . ?
C56 C57 H57A 109.5 . . ?
C56 C57 H57B 109.5 . . ?
C56 C57 H57C 109.5 . . ?
H57A C57 H57B 109.5 . . ?
H57A C57 H57C 109.5 . . ?
H57B C57 H57C 109.5 . . ?
C56 C58 H58A 109.5 . . ?
C56 C58 H58B 109.5 . . ?
C56 C58 H58C 109.5 . . ?
H58A C58 H58B 109.5 . . ?
H58A C58 H58C 109.5 . . ?
H58B C58 H58C 109.5 . . ?
C55 C59 H59 108.0 . . ?
C55 C59 C60 110.43(19) . . ?
C55 C59 C61 112.3(2) . . ?
C60 C59 H59 108.0 . . ?
C60 C59 C61 109.99(19) . . ?
C61 C59 H59 108.0 . . ?
C59 C60 H60A 109.5 . . ?
C59 C60 H60B 109.5 . . ?
C59 C60 H60C 109.5 . . ?
H60A C60 H60B 109.5 . . ?
H60A C60 H60C 109.5 . . ?
H60B C60 H60C 109.5 . . ?
C59 C61 H61A 109.5 . . ?
C59 C61 H61B 109.5 . . ?
C59 C61 H61C 109.5 . . ?
H61A C61 H61B 109.5 . . ?
H61A C61 H61C 109.5 . . ?
H61B C61 H61C 109.5 . . ?
C2 N1 C5 112.59(17) . . ?
C2 N1 C10 123.67(17) . . ?
C10 N1 C5 123.74(16) . . ?
N1 C2 H2 122.8 . . ?
N1 C2 C3 114.44(19) . . ?
C3 C2 H2 122.8 . . ?
C2 C3 C4 101.26(18) . . ?
C2 C3 C6 110.33(19) . . ?
C2 C3 C7 109.0(2) . . ?
C6 C3 C4 113.6(2) . . ?
C6 C3 C7 109.4(2) . . ?
C7 C3 C4 113.0(2) . . ?
C3 C4 H4A 110.2 . . ?
C3 C4 H4B 110.2 . . ?
H4A C4 H4B 108.5 . . ?
C5 C4 C3 107.50(18) . . ?
C5 C4 H4A 110.2 . . ?
C5 C4 H4B 110.2 . . ?
C4 C5 N1 99.68(17) . . ?
C8 C5 N1 111.70(18) . . ?
C8 C5 C4 112.3(2) . . ?
C8 C5 C9 109.3(2) . . ?
C9 C5 N1 108.05(17) . . ?
C9 C5 C4 115.4(2) . . ?
C3 C6 H6A 109.5 . . ?
C3 C6 H6B 109.5 . . ?
C3 C6 H6C 109.5 . . ?
H6A C6 H6B 109.5 . . ?
H6A C6 H6C 109.5 . . ?
H6B C6 H6C 109.5 . . ?
C3 C7 H7A 109.5 . . ?
C3 C7 H7B 109.5 . . ?
C3 C7 H7C 109.5 . . ?
H7A C7 H7B 109.5 . . ?
H7A C7 H7C 109.5 . . ?
H7B C7 H7C 109.5 . . ?
C5 C8 H8A 109.5 . . ?
C5 C8 H8B 109.5 . . ?
C5 C8 H8C 109.5 . . ?
H8A C8 H8B 109.5 . . ?
H8A C8 H8C 109.5 . . ?
H8B C8 H8C 109.5 . . ?
C5 C9 H9A 109.5 . . ?
C5 C9 H9B 109.5 . . ?
C5 C9 H9C 109.5 . . ?
H9A C9 H9B 109.5 . . ?
H9A C9 H9C 109.5 . . ?
H9B C9 H9C 109.5 . . ?
C11 C10 N1 119.15(18) . . ?
C15 C10 N1 117.22(18) . . ?
C15 C10 C11 123.61(18) . . ?
C10 C11 C12 116.0(2) . . ?
C10 C11 C16 124.78(19) . . ?
C12 C11 C16 118.95(19) . . ?
C11 C12 H12 119.1 . . ?
C13 C12 C11 121.8(2) . . ?
C13 C12 H12 119.1 . . ?
C12 C13 H13 119.9 . . ?
C12 C13 C14 120.3(2) . . ?
C14 C13 H13 119.9 . . ?
C13 C14 H14 119.5 . . ?
C13 C14 C15 121.0(2) . . ?
C15 C14 H14 119.5 . . ?
C10 C15 C14 117.15(19) . . ?
C10 C15 C19 123.74(19) . . ?
C14 C15 C19 118.8(2) . . ?
C11 C16 H16 108.0 . . ?
C11 C16 C17 109.95(18) . . ?
C11 C16 C18 112.5(2) . . ?
C17 C16 H16 108.0 . . ?
C17 C16 C18 110.2(2) . . ?
C18 C16 H16 108.0 . . ?
C16 C17 H17A 109.5 . . ?
C16 C17 H17B 109.5 . . ?
C16 C17 H17C 109.5 . . ?
H17A C17 H17B 109.5 . . ?
H17A C17 H17C 109.5 . . ?
H17B C17 H17C 109.5 . . ?
C16 C18 H18A 109.5 . . ?
C16 C18 H18B 109.5 . . ?
C16 C18 H18C 109.5 . . ?
H18A C18 H18B 109.5 . . ?
H18A C18 H18C 109.5 . . ?
H18B C18 H18C 109.5 . . ?
C15 C19 H19 107.9 . . ?
C15 C19 C20 113.3(2) . . ?
C15 C19 C21 109.44(19) . . ?
C20 C19 H19 107.9 . . ?
C20 C19 C21 110.3(2) . . ?
C21 C19 H19 107.9 . . ?
C19 C20 H20A 109.5 . . ?
C19 C20 H20B 109.5 . . ?
C19 C20 H20C 109.5 . . ?
H20A C20 H20B 109.5 . . ?
H20A C20 H20C 109.5 . . ?
H20B C20 H20C 109.5 . . ?
C19 C21 H21A 109.5 . . ?
C19 C21 H21B 109.5 . . ?
C19 C21 H21C 109.5 . . ?
H21A C21 H21B 109.5 . . ?
H21A C21 H21C 109.5 . . ?
H21B C21 H21C 109.5 . . ?

loop_
_geom_bond_atom_site_label_1
_geom_bond_atom_site_label_2
_geom_bond_distance
_geom_bond_site_symmetry_2
_geom_bond_publ_flag
F21A C22 1.361(3) . ?
F21B C22 1.329(8) . ?
N21 C22 1.419(3) . ?
N21 C25 1.482(3) . ?
N21 C30 1.434(3) . ?
C22 H22 1.0000 . ?
C22 H22A 1.0000 . ?
C22 C23 1.535(4) . ?
C23 C24A 1.524(5) . ?
C23 C24B 1.502(9) . ?
C23 C26A 1.528(6) . ?
C23 C26B 1.597(10) . ?
C23 C27A 1.556(6) . ?
C23 C27B 1.503(10) . ?
C24A H24A 0.9900 . ?
C24A H24B 0.9900 . ?
C24A C25 1.559(5) . ?
C24B H24C 0.9900 . ?
C24B H24D 0.9900 . ?
C24B C25 1.584(8) . ?
C25 C28 1.515(4) . ?
C25 C29 1.529(4) . ?
C26A H26A 0.9800 . ?
C26A H26B 0.9800 . ?
C26A H26C 0.9800 . ?
C26B H26D 0.9800 . ?
C26B H26E 0.9800 . ?
C26B H26F 0.9800 . ?
C27A H27A 0.9800 . ?
C27A H27B 0.9800 . ?
C27A H27C 0.9800 . ?
C27B H27D 0.9800 . ?
C27B H27E 0.9800 . ?
C27B H27F 0.9800 . ?
C28 H28A 0.9800 . ?
C28 H28B 0.9800 . ?
C28 H28C 0.9800 . ?
C29 H29A 0.9800 . ?
C29 H29B 0.9800 . ?
C29 H29C 0.9800 . ?
C30 C31 1.407(3) . ?
C30 C35 1.415(3) . ?
C31 C32 1.394(3) . ?
C31 C36 1.521(3) . ?
C32 H32 0.9500 . ?
C32 C33 1.375(4) . ?
C33 H33 0.9500 . ?
C33 C34 1.381(4) . ?
C34 H34 0.9500 . ?
C34 C35 1.394(3) . ?
C35 C39 1.521(3) . ?
C36 H36 1.0000 . ?
C36 C37 1.528(5) . ?
C36 C38 1.541(4) . ?
C37 H37A 0.9800 . ?
C37 H37B 0.9800 . ?
C37 H37C 0.9800 . ?
C38 H38A 0.9800 . ?
C38 H38B 0.9800 . ?
C38 H38C 0.9800 . ?
C39 H39 1.0000 . ?
C39 C40 1.528(4) . ?
C39 C41 1.530(4) . ?
C40 H40A 0.9800 . ?
C40 H40B 0.9800 . ?
C40 H40C 0.9800 . ?
C41 H41A 0.9800 . ?
C41 H41B 0.9800 . ?
C41 H41C 0.9800 . ?
F41A C42 1.369(4) . ?
F41B C42 1.295(5) . ?
N41 C42 1.420(3) . ?
N41 C45 1.487(3) . ?
N41 C50 1.432(3) . ?
C42 H42 1.0000 . ?
C42 H42A 1.0000 . ?
C42 C43 1.543(3) . ?
C43 C44A 1.534(5) . ?
C43 C44B 1.372(17) . ?
C43 C46A 1.499(5) . ?
C43 C46B 1.804(17) . ?
C43 C47A 1.572(6) . ?
C43 C47B 1.43(2) . ?
C44A H44A 0.9900 . ?
C44A H44B 0.9900 . ?
C44A C45 1.526(4) . ?
C44B H44C 0.9900 . ?
C44B H44D 0.9900 . ?
C44B C45 1.64(2) . ?
C45 C48 1.529(4) . ?
C45 C49 1.533(3) . ?
C46A H46A 0.9800 . ?
C46A H46B 0.9800 . ?
C46A H46C 0.9800 . ?
C46B H46D 0.9800 . ?
C46B H46E 0.9800 . ?
C46B H46F 0.9800 . ?
C47A H47A 0.9800 . ?
C47A H47B 0.9800 . ?
C47A H47C 0.9800 . ?
C47B H47D 0.9800 . ?
C47B H47E 0.9800 . ?
C47B H47F 0.9800 . ?
C48 H48A 0.9800 . ?
C48 H48B 0.9800 . ?
C48 H48C 0.9800 . ?
C49 H49A 0.9800 . ?
C49 H49B 0.9800 . ?
C49 H49C 0.9800 . ?
C50 C51 1.406(3) . ?
C50 C55 1.421(3) . ?
C51 C52 1.398(3) . ?
C51 C56 1.528(3) . ?
C52 H52 0.9500 . ?
C52 C53 1.383(3) . ?
C53 H53 0.9500 . ?
C53 C54 1.372(3) . ?
C54 H54 0.9500 . ?
C54 C55 1.397(3) . ?
C55 C59 1.520(3) . ?
C56 H56 1.0000 . ?
C56 C57 1.524(4) . ?
C56 C58 1.532(4) . ?
C57 H57A 0.9800 . ?
C57 H57B 0.9800 . ?
C57 H57C 0.9800 . ?
C58 H58A 0.9800 . ?
C58 H58B 0.9800 . ?
C58 H58C 0.9800 . ?
C59 H59 1.0000 . ?
C59 C60 1.528(3) . ?
C59 C61 1.538(3) . ?
C60 H60A 0.9800 . ?
C60 H60B 0.9800 . ?
C60 H60C 0.9800 . ?
C61 H61A 0.9800 . ?
C61 H61B 0.9800 . ?
C61 H61C 0.9800 . ?
N1 C2 1.275(3) . ?
N1 C5 1.545(3) . ?
N1 C10 1.464(3) . ?
C2 H2 0.9500 . ?
C2 C3 1.486(3) . ?
C3 C4 1.546(3) . ?
C3 C6 1.525(4) . ?
C3 C7 1.542(4) . ?
C4 H4A 0.9900 . ?
C4 H4B 0.9900 . ?
C4 C5 1.536(3) . ?
C5 C8 1.520(3) . ?
C5 C9 1.521(3) . ?
C6 H6A 0.9800 . ?
C6 H6B 0.9800 . ?
C6 H6C 0.9800 . ?
C7 H7A 0.9800 . ?
C7 H7B 0.9800 . ?
C7 H7C 0.9800 . ?
C8 H8A 0.9800 . ?
C8 H8B 0.9800 . ?
C8 H8C 0.9800 . ?
C9 H9A 0.9800 . ?
C9 H9B 0.9800 . ?
C9 H9C 0.9800 . ?
C10 C11 1.399(3) . ?
C10 C15 1.393(3) . ?
C11 C12 1.408(3) . ?
C11 C16 1.511(3) . ?
C12 H12 0.9500 . ?
C12 C13 1.368(3) . ?
C13 H13 0.9500 . ?
C13 C14 1.383(3) . ?
C14 H14 0.9500 . ?
C14 C15 1.398(3) . ?
C15 C19 1.524(3) . ?
C16 H16 1.0000 . ?
C16 C17 1.536(3) . ?
C16 C18 1.537(3) . ?
C17 H17A 0.9800 . ?
C17 H17B 0.9800 . ?
C17 H17C 0.9800 . ?
C18 H18A 0.9800 . ?
C18 H18B 0.9800 . ?
C18 H18C 0.9800 . ?
C19 H19 1.0000 . ?
C19 C20 1.525(4) . ?
C19 C21 1.529(3) . ?
C20 H20A 0.9800 . ?
C20 H20B 0.9800 . ?
C20 H20C 0.9800 . ?
C21 H21A 0.9800 . ?
C21 H21B 0.9800 . ?
C21 H21C 0.9800 . ?
F1 H1 1.18(4) . ?
F2 H1 1.06(4) . ?

loop_
_geom_torsion_atom_site_label_1
_geom_torsion_atom_site_label_2
_geom_torsion_atom_site_label_3
_geom_torsion_atom_site_label_4
_geom_torsion
_geom_torsion_site_symmetry_1
_geom_torsion_site_symmetry_2
_geom_torsion_site_symmetry_3
_geom_torsion_site_symmetry_4
_geom_torsion_publ_flag
F21A C22 C23 C24A 157.4(4) . . . . ?
F21A C22 C23 C26A -79.2(4) . . . . ?
F21A C22 C23 C27A 41.2(4) . . . . ?
F21B C22 C23 C24B -139.7(7) . . . . ?
F21B C22 C23 C26B -26.0(7) . . . . ?
F21B C22 C23 C27B 87.6(7) . . . . ?
N21 C22 C23 C24A 26.2(4) . . . . ?
N21 C22 C23 C24B -7.0(6) . . . . ?
N21 C22 C23 C26A 149.6(4) . . . . ?
N21 C22 C23 C26B 106.8(5) . . . . ?
N21 C22 C23 C27A -90.0(4) . . . . ?
N21 C22 C23 C27B -139.6(5) . . . . ?
N21 C30 C31 C32 178.8(2) . . . . ?
N21 C30 C31 C36 -5.0(3) . . . . ?
N21 C30 C35 C34 -178.6(2) . . . . ?
N21 C30 C35 C39 5.7(3) . . . . ?
C22 N21 C25 C24A -5.8(4) . . . . ?
C22 N21 C25 C24B 25.5(6) . . . . ?
C22 N21 C25 C28 125.4(3) . . . . ?
C22 N21 C25 C29 -114.5(3) . . . . ?
C22 N21 C30 C31 78.1(3) . . . . ?
C22 N21 C30 C35 -99.9(3) . . . . ?
C22 C23 C24A C25 -30.1(5) . . . . ?
C22 C23 C24B C25 22.3(9) . . . . ?
C23 C24A C25 N21 22.4(5) . . . . ?
C23 C24A C25 C28 -102.5(4) . . . . ?
C23 C24A C25 C29 140.0(4) . . . . ?
C23 C24B C25 N21 -28.0(8) . . . . ?
C23 C24B C25 C28 -141.5(7) . . . . ?
C23 C24B C25 C29 102.9(7) . . . . ?
C25 N21 C22 F21A -143.4(3) . . . . ?
C25 N21 C22 F21B 118.1(5) . . . . ?
C25 N21 C22 C23 -12.9(3) . . . . ?
C25 N21 C30 C31 -88.2(3) . . . . ?
C25 N21 C30 C35 93.8(3) . . . . ?
C26A C23 C24A C25 -154.5(5) . . . . ?
C26B C23 C24B C25 -83.1(8) . . . . ?
C27A C23 C24A C25 83.0(5) . . . . ?
C27B C23 C24B C25 155.9(6) . . . . ?
C30 N21 C22 F21A 49.2(4) . . . . ?
C30 N21 C22 F21B -49.4(5) . . . . ?
C30 N21 C22 C23 179.7(2) . . . . ?
C30 N21 C25 C24A 161.3(4) . . . . ?
C30 N21 C25 C24B -167.3(5) . . . . ?
C30 N21 C25 C28 -67.5(3) . . . . ?
C30 N21 C25 C29 52.7(3) . . . . ?
C30 C31 C32 C33 1.1(4) . . . . ?
C30 C31 C36 C37 -106.1(3) . . . . ?
C30 C31 C36 C38 130.5(3) . . . . ?
C30 C35 C39 C40 109.2(2) . . . . ?
C30 C35 C39 C41 -127.8(2) . . . . ?
C31 C30 C35 C34 3.4(3) . . . . ?
C31 C30 C35 C39 -172.4(2) . . . . ?
C31 C32 C33 C34 0.7(4) . . . . ?
C32 C31 C36 C37 70.1(3) . . . . ?
C32 C31 C36 C38 -53.3(3) . . . . ?
C32 C33 C34 C35 -0.5(4) . . . . ?
C33 C34 C35 C30 -1.5(4) . . . . ?
C33 C34 C35 C39 174.4(2) . . . . ?
C34 C35 C39 C40 -66.6(3) . . . . ?
C34 C35 C39 C41 56.4(3) . . . . ?
C35 C30 C31 C32 -3.2(3) . . . . ?
C35 C30 C31 C36 173.0(2) . . . . ?
C36 C31 C32 C33 -175.2(3) . . . . ?
F41A C42 C43 C44A 99.6(3) . . . . ?
F41A C42 C43 C46A -24.1(5) . . . . ?
F41A C42 C43 C47A -143.7(3) . . . . ?
F41B C42 C43 C44B -128.7(12) . . . . ?
F41B C42 C43 C46B 119.0(10) . . . . ?
F41B C42 C43 C47B 17.7(14) . . . . ?
N41 C42 C43 C44A -28.0(3) . . . . ?
N41 C42 C43 C44B 2.8(12) . . . . ?
N41 C42 C43 C46A -151.8(4) . . . . ?
N41 C42 C43 C46B -109.5(10) . . . . ?
N41 C42 C43 C47A 88.6(3) . . . . ?
N41 C42 C43 C47B 149.3(13) . . . . ?
N41 C50 C51 C52 -177.58(18) . . . . ?
N41 C50 C51 C56 5.5(3) . . . . ?
N41 C50 C55 C54 177.04(18) . . . . ?
N41 C50 C55 C59 -6.6(3) . . . . ?
C42 N41 C45 C44A 2.1(3) . . . . ?
C42 N41 C45 C44B -25.7(9) . . . . ?
C42 N41 C45 C48 116.4(3) . . . . ?
C42 N41 C45 C49 -122.5(2) . . . . ?
C42 N41 C50 C51 -84.1(3) . . . . ?
C42 N41 C50 C55 94.6(2) . . . . ?
C42 C43 C44A C45 30.3(3) . . . . ?
C42 C43 C44B C45 -19.1(16) . . . . ?
C43 C44A C45 N41 -20.5(3) . . . . ?
C43 C44A C45 C48 -139.8(3) . . . . ?
C43 C44A C45 C49 101.0(3) . . . . ?
C43 C44B C45 N41 26.8(15) . . . . ?
C43 C44B C45 C48 -103.1(13) . . . . ?
C43 C44B C45 C49 139.1(13) . . . . ?
C45 N41 C42 F41A -107.1(3) . . . . ?
C45 N41 C42 F41B 147.1(4) . . . . ?
C45 N41 C42 C43 16.8(3) . . . . ?
C45 N41 C50 C51 87.0(3) . . . . ?
C45 N41 C50 C55 -94.2(2) . . . . ?
C46A C43 C44A C45 154.8(3) . . . . ?
C46B C43 C44B C45 82.2(15) . . . . ?
C47A C43 C44A C45 -84.4(3) . . . . ?
C47B C43 C44B C45 -160.6(16) . . . . ?
C50 N41 C42 F41A 64.8(3) . . . . ?
C50 N41 C42 F41B -41.0(4) . . . . ?
C50 N41 C42 C43 -171.3(2) . . . . ?
C50 N41 C45 C44A -169.7(3) . . . . ?
C50 N41 C45 C44B 162.6(9) . . . . ?
C50 N41 C45 C48 -55.3(3) . . . . ?
C50 N41 C45 C49 65.7(3) . . . . ?
C50 C51 C52 C53 -0.6(3) . . . . ?
C50 C51 C56 C57 110.1(2) . . . . ?
C50 C51 C56 C58 -127.1(2) . . . . ?
C50 C55 C59 C60 -108.4(2) . . . . ?
C50 C55 C59 C61 128.4(2) . . . . ?
C51 C50 C55 C54 -4.2(3) . . . . ?
C51 C50 C55 C59 172.22(18) . . . . ?
C51 C52 C53 C54 -1.9(3) . . . . ?
C52 C51 C56 C57 -67.0(3) . . . . ?
C52 C51 C56 C58 55.9(3) . . . . ?
C52 C53 C54 C55 1.3(3) . . . . ?
C53 C54 C55 C50 1.7(3) . . . . ?
C53 C54 C55 C59 -174.8(2) . . . . ?
C54 C55 C59 C60 67.9(3) . . . . ?
C54 C55 C59 C61 -55.2(3) . . . . ?
C55 C50 C51 C52 3.6(3) . . . . ?
C55 C50 C51 C56 -173.31(18) . . . . ?
C56 C51 C52 C53 176.5(2) . . . . ?
N1 C2 C3 C4 -10.1(2) . . . . ?
N1 C2 C3 C6 110.4(2) . . . . ?
N1 C2 C3 C7 -129.5(2) . . . . ?
N1 C10 C11 C12 177.63(17) . . . . ?
N1 C10 C11 C16 -7.9(3) . . . . ?
N1 C10 C15 C14 -177.50(18) . . . . ?
N1 C10 C15 C19 8.7(3) . . . . ?
C2 N1 C5 C4 15.3(2) . . . . ?
C2 N1 C5 C8 134.2(2) . . . . ?
C2 N1 C5 C9 -105.6(2) . . . . ?
C2 N1 C10 C11 85.5(2) . . . . ?
C2 N1 C10 C15 -92.7(2) . . . . ?
C2 C3 C4 C5 19.4(2) . . . . ?
C3 C4 C5 N1 -20.7(2) . . . . ?
C3 C4 C5 C8 -139.1(2) . . . . ?
C3 C4 C5 C9 94.8(2) . . . . ?
C5 N1 C2 C3 -3.4(3) . . . . ?
C5 N1 C10 C11 -93.9(2) . . . . ?
C5 N1 C10 C15 87.9(2) . . . . ?
C6 C3 C4 C5 -98.9(2) . . . . ?
C7 C3 C4 C5 135.9(2) . . . . ?
C10 N1 C2 C3 177.14(18) . . . . ?
C10 N1 C5 C4 -165.24(19) . . . . ?
C10 N1 C5 C8 -46.4(3) . . . . ?
C10 N1 C5 C9 73.8(2) . . . . ?
C10 C11 C12 C13 1.5(3) . . . . ?
C10 C11 C16 C17 -110.6(2) . . . . ?
C10 C11 C16 C18 126.1(2) . . . . ?
C10 C15 C19 C20 -133.7(2) . . . . ?
C10 C15 C19 C21 102.8(3) . . . . ?
C11 C10 C15 C14 4.4(3) . . . . ?
C11 C10 C15 C19 -169.38(19) . . . . ?
C11 C12 C13 C14 1.1(3) . . . . ?
C12 C11 C16 C17 63.7(3) . . . . ?
C12 C11 C16 C18 -59.5(3) . . . . ?
C12 C13 C14 C15 -1.0(3) . . . . ?
C13 C14 C15 C10 -1.6(3) . . . . ?
C13 C14 C15 C19 172.50(19) . . . . ?
C14 C15 C19 C20 52.6(3) . . . . ?
C14 C15 C19 C21 -70.9(3) . . . . ?
C15 C10 C11 C12 -4.3(3) . . . . ?
C15 C10 C11 C16 170.17(19) . . . . ?
C16 C11 C12 C13 -173.37(19) . . . . ?

loop_
_twin_individual_id
_twin_individual_mass_fraction_refined
1 0.7935(10)
2 0.2065(10)
